data_7003964
loop_
_publ_author_name
'Caputo, Christine A.'
'Price, Jacquelyn T.'
'Jennings, Michael C.'
'McDonald, Robert'
'Jones, Nathan D.'

_publ_section_title
;
 N-Heterocyclic phosphenium cations: syntheses and cycloaddition
 reactions
;
_journal_issue 26
_journal_name_full 'Dalton Transactions'
_journal_page_first 3461
_journal_page_last 3469
_journal_paper_doi 10.1039/b801684d
_journal_year 2008
_chemical_formula_moiety 'C26 H38 Cl4 N2 P2'
_chemical_formula_sum 'C26 H38 Cl4 N2 P2'
_chemical_formula_weight 582.32
_chemical_name_systematic
;
?
;
_space_group_IT_number 14
_symmetry_cell_setting monoclinic
_symmetry_space_group_name_Hall '-P 2ybc'
_symmetry_space_group_name_H-M 'P 1 21/c 1'
_atom_sites_solution_hydrogens geom
_atom_sites_solution_primary direct
_atom_sites_solution_secondary difmap
_audit_creation_method SHELXL-97
_cell_angle_alpha 90.00
_cell_angle_beta 105.678(2)
_cell_angle_gamma 90.00
_cell_formula_units_Z 4
_cell_length_a 16.4412(5)
_cell_length_b 9.6026(2)
_cell_length_c 19.6484(5)
_cell_measurement_reflns_used 14144
_cell_measurement_temperature 150(2)
_cell_measurement_theta_max 27.48
_cell_measurement_theta_min 2.04
_cell_volume 2986.65(14)
_computing_cell_refinement 'DENZO-SMN (Otwinowski & Minor, 1997)'
_computing_data_collection 'COLLECT (Nonius, 1997-2001)'
_computing_data_reduction DENZO-SMN
_computing_molecular_graphics 'SHELXTL/PC (Sheldrick, 2001)'
_computing_publication_material SHELXTL/PC
_computing_structure_refinement 'SHELXL-97 (Sheldrick, 1997)'
_computing_structure_solution 'SHELXS-97 (Sheldrick, 1997)'
_diffrn_ambient_temperature 150(2)
_diffrn_measured_fraction_theta_full 0.999
_diffrn_measured_fraction_theta_max 0.999
_diffrn_measurement_device_type 'Nonius Kappa-CCD'
_diffrn_measurement_method '\f scans, and \w scans with \k offsets'
_diffrn_radiation_monochromator graphite
_diffrn_radiation_source 'fine-focus sealed tube'
_diffrn_radiation_type MoK\a
_diffrn_radiation_wavelength 0.71073
_diffrn_reflns_av_R_equivalents 0.0630
_diffrn_reflns_av_sigmaI/netI 0.0528
_diffrn_reflns_limit_h_max 19
_diffrn_reflns_limit_h_min -19
_diffrn_reflns_limit_k_max 11
_diffrn_reflns_limit_k_min -11
_diffrn_reflns_limit_l_max 23
_diffrn_reflns_limit_l_min -23
_diffrn_reflns_number 28460
_diffrn_reflns_theta_full 25.03
_diffrn_reflns_theta_max 25.03
_diffrn_reflns_theta_min 2.56
_diffrn_standards_number 0
_exptl_absorpt_coefficient_mu 0.522
_exptl_absorpt_correction_T_max 0.8699
_exptl_absorpt_correction_T_min 0.7449
_exptl_absorpt_correction_type multi-scan
_exptl_absorpt_process_details 'DENZO-SMN (Otwinowski & Minor, 1997)'
_exptl_crystal_colour colourless
_exptl_crystal_density_diffrn 1.295
_exptl_crystal_density_method 'not measured'
_exptl_crystal_description plate
_exptl_crystal_F_000 1224
_exptl_crystal_size_max 0.60
_exptl_crystal_size_mid 0.35
_exptl_crystal_size_min 0.28
_refine_diff_density_max 0.445
_refine_diff_density_min -0.345
_refine_diff_density_rms 0.056
_refine_ls_extinction_method none
_refine_ls_goodness_of_fit_ref 1.050
_refine_ls_hydrogen_treatment constr
_refine_ls_matrix_type full
_refine_ls_number_parameters 283
_refine_ls_number_reflns 5278
_refine_ls_number_restraints 0
_refine_ls_restrained_S_all 1.050
_refine_ls_R_factor_all 0.0617
_refine_ls_R_factor_gt 0.0383
_refine_ls_shift/su_max 0.000
_refine_ls_shift/su_mean 0.000
_refine_ls_structure_factor_coef Fsqd
_refine_ls_weighting_details 'calc w=1/[\s^2^(Fo^2^)+(0.0466P)^2^+0.4694P] where P=(Fo^2^+2Fc^2^)/3'
_refine_ls_weighting_scheme calc
_refine_ls_wR_factor_gt 0.0908
_refine_ls_wR_factor_ref 0.0988
_reflns_number_gt 3903
_reflns_number_total 5278
_reflns_threshold_expression I>2\s(I)
_cod_data_source_file b801684d.txt
_cod_data_source_block 5
_cod_depositor_comments
;
The following automatic conversions were performed:
'_symmetry_cell_setting' value 'Monoclinic' changed to 'monoclinic'
according to '/home/saulius/struct/CIF-dictionaries/cif_core.dic'
dictionary named 'cif_core.dic' version 2.4.1 from 2010-06-29.

Automatic conversion script
Id: cif_fix_enum 1527 2010-12-29 10:47:43Z saulius 
;
_cod_original_cell_volume 2986.64(13)
_cod_original_sg_symbol_H-M 'P 21/c'
_cod_database_code 7003964

loop_
_symmetry_equiv_pos_as_xyz
'x, y, z'
'-x, y+1/2, -z+1/2'
'-x, -y, -z'
'x, -y-1/2, z-1/2'

loop_
_atom_site_label
_atom_site_type_symbol
_atom_site_fract_x
_atom_site_fract_y
_atom_site_fract_z
_atom_site_U_iso_or_equiv
_atom_site_adp_type
_atom_site_occupancy
_atom_site_symmetry_multiplicity
_atom_site_calc_flag
_atom_site_refinement_flags
_atom_site_disorder_assembly
_atom_site_disorder_group
P1 P 0.28099(4) 0.57162(7) 0.43458(3) 0.02539(17) Uani 1 1 d . . .
Cl11 Cl 0.25135(4) 0.35878(7) 0.42849(4) 0.03917(19) Uani 1 1 d . . .
Cl12 Cl 0.15669(4) 0.64166(7) 0.40775(4) 0.03721(18) Uani 1 1 d . . .
P2 P 0.23204(4) 0.68385(7) 0.10380(3) 0.02494(17) Uani 1 1 d . . .
Cl21 Cl 0.25926(4) 0.89732(6) 0.11662(3) 0.03456(18) Uani 1 1 d . . .
Cl22 Cl 0.35561(4) 0.61670(7) 0.14614(3) 0.03519(18) Uani 1 1 d . . .
N1 N 0.30724(11) 0.60136(18) 0.36103(9) 0.0187(4) Uani 1 1 d . . .
C2 C 0.25951(14) 0.5590(2) 0.28917(11) 0.0214(5) Uani 1 1 d . . .
H2A H 0.2114 0.4994 0.2919 0.026 Uiso 1 1 calc R . .
H2B H 0.2966 0.5040 0.2672 0.026 Uiso 1 1 calc R . .
C3 C 0.22674(14) 0.6864(2) 0.24371(11) 0.0205(5) Uani 1 1 d . . .
H3A H 0.1830 0.7331 0.2617 0.025 Uiso 1 1 calc R . .
H3B H 0.2737 0.7530 0.2474 0.025 Uiso 1 1 calc R . .
N4 N 0.19051(11) 0.64863(19) 0.16901(9) 0.0199(4) Uani 1 1 d . . .
C11 C 0.39034(7) 0.65825(14) 0.37018(8) 0.0192(5) Uani 1 1 d G . .
C12 C 0.40359(8) 0.80069(13) 0.37986(8) 0.0213(5) Uani 1 1 d G . .
C13 C 0.48411(9) 0.85560(11) 0.38931(8) 0.0298(6) Uani 1 1 d G . .
H13A H 0.4932 0.9530 0.3959 0.036 Uiso 1 1 calc R . .
C14 C 0.55137(7) 0.76808(16) 0.38908(9) 0.0336(6) Uani 1 1 d G . .
H14A H 0.6064 0.8056 0.3955 0.040 Uiso 1 1 calc R . .
C15 C 0.53812(7) 0.62564(15) 0.37940(9) 0.0307(6) Uani 1 1 d G . .
H15A H 0.5841 0.5658 0.3792 0.037 Uiso 1 1 calc R . .
C16 C 0.45760(9) 0.57073(11) 0.36995(8) 0.0223(5) Uani 1 1 d G . .
C17 C 0.33237(16) 0.9021(2) 0.38212(12) 0.0262(6) Uani 1 1 d . . .
H17A H 0.2780 0.8492 0.3680 0.031 Uiso 1 1 calc R . .
C18 C 0.32508(18) 1.0243(3) 0.33081(13) 0.0428(8) Uani 1 1 d . . .
H18A H 0.3185 0.9886 0.2829 0.064 Uiso 1 1 calc R . .
H18B H 0.3763 1.0814 0.3450 0.064 Uiso 1 1 calc R . .
H18C H 0.2759 1.0811 0.3317 0.064 Uiso 1 1 calc R . .
C19 C 0.34313(18) 0.9564(3) 0.45723(13) 0.0418(7) Uani 1 1 d . . .
H19A H 0.3481 0.8776 0.4898 0.063 Uiso 1 1 calc R . .
H19B H 0.2939 1.0129 0.4586 0.063 Uiso 1 1 calc R . .
H19C H 0.3943 1.0136 0.4715 0.063 Uiso 1 1 calc R . .
C20 C 0.44665(15) 0.4120(2) 0.36114(12) 0.0245(6) Uani 1 1 d . . .
H20A H 0.3857 0.3898 0.3550 0.029 Uiso 1 1 calc R . .
C21 C 0.47060(17) 0.3603(3) 0.29544(13) 0.0366(7) Uani 1 1 d . . .
H21A H 0.4622 0.2593 0.2910 0.055 Uiso 1 1 calc R . .
H21B H 0.5300 0.3822 0.2998 0.055 Uiso 1 1 calc R . .
H21C H 0.4349 0.4063 0.2534 0.055 Uiso 1 1 calc R . .
C22 C 0.49828(16) 0.3360(3) 0.42741(12) 0.0323(6) Uani 1 1 d . . .
H22A H 0.4900 0.2353 0.4209 0.048 Uiso 1 1 calc R . .
H22B H 0.4795 0.3659 0.4684 0.048 Uiso 1 1 calc R . .
H22C H 0.5583 0.3582 0.4353 0.048 Uiso 1 1 calc R . .
C31 C 0.10699(7) 0.58942(14) 0.14754(8) 0.0215(5) Uani 1 1 d G . .
C32 C 0.09610(8) 0.44815(13) 0.13239(8) 0.0250(6) Uani 1 1 d G . .
C33 C 0.01520(10) 0.39298(11) 0.10866(9) 0.0342(7) Uani 1 1 d G . .
H33A H 0.0078 0.2964 0.0983 0.041 Uiso 1 1 calc R . .
C34 C -0.05481(7) 0.47907(16) 0.10008(9) 0.0395(7) Uani 1 1 d G . .
H34A H -0.1101 0.4414 0.0839 0.047 Uiso 1 1 calc R . .
C35 C -0.04392(8) 0.62034(15) 0.11523(9) 0.0357(7) Uani 1 1 d G . .
H35A H -0.0918 0.6792 0.1094 0.043 Uiso 1 1 calc R . .
C36 C 0.03698(9) 0.67552(11) 0.13896(8) 0.0251(6) Uani 1 1 d G . .
C37 C 0.17125(15) 0.3479(2) 0.14155(12) 0.0262(6) Uani 1 1 d . . .
H37A H 0.2239 0.4021 0.1628 0.031 Uiso 1 1 calc R . .
C38 C 0.17748(18) 0.2921(3) 0.07056(13) 0.0431(7) Uani 1 1 d . . .
H38A H 0.1801 0.3701 0.0391 0.065 Uiso 1 1 calc R . .
H38B H 0.1277 0.2349 0.0493 0.065 Uiso 1 1 calc R . .
H38C H 0.2286 0.2352 0.0776 0.065 Uiso 1 1 calc R . .
C39 C 0.16776(18) 0.2277(3) 0.19210(14) 0.0388(7) Uani 1 1 d . . .
H39A H 0.1645 0.2654 0.2376 0.058 Uiso 1 1 calc R . .
H39B H 0.2188 0.1705 0.1992 0.058 Uiso 1 1 calc R . .
H39C H 0.1178 0.1703 0.1718 0.058 Uiso 1 1 calc R . .
C40 C 0.04581(15) 0.8335(2) 0.15094(12) 0.0259(6) Uani 1 1 d . . .
H40A H 0.1072 0.8546 0.1711 0.031 Uiso 1 1 calc R . .
C41 C -0.00077(18) 0.8849(3) 0.20350(14) 0.0406(7) Uani 1 1 d . . .
H41A H 0.0071 0.9857 0.2099 0.061 Uiso 1 1 calc R . .
H41B H 0.0218 0.8380 0.2490 0.061 Uiso 1 1 calc R . .
H41C H -0.0611 0.8641 0.1854 0.061 Uiso 1 1 calc R . .
C42 C 0.01600(16) 0.9096(2) 0.07980(12) 0.0324(6) Uani 1 1 d . . .
H42A H 0.0219 1.0103 0.0876 0.049 Uiso 1 1 calc R . .
H42B H -0.0434 0.8870 0.0577 0.049 Uiso 1 1 calc R . .
H42C H 0.0504 0.8801 0.0487 0.049 Uiso 1 1 calc R . .

loop_
_atom_site_aniso_label
_atom_site_aniso_U_11
_atom_site_aniso_U_22
_atom_site_aniso_U_33
_atom_site_aniso_U_23
_atom_site_aniso_U_13
_atom_site_aniso_U_12
P1 0.0223(4) 0.0330(4) 0.0215(3) -0.0007(3) 0.0071(3) -0.0039(3)
Cl11 0.0407(4) 0.0312(4) 0.0491(4) 0.0132(3) 0.0182(3) -0.0015(3)
Cl12 0.0244(4) 0.0385(4) 0.0525(4) -0.0045(3) 0.0169(3) 0.0014(3)
P2 0.0274(4) 0.0265(4) 0.0214(3) 0.0004(3) 0.0073(3) -0.0021(3)
Cl21 0.0403(4) 0.0262(3) 0.0408(4) 0.0041(3) 0.0170(3) -0.0049(3)
Cl22 0.0260(4) 0.0405(4) 0.0425(4) 0.0046(3) 0.0151(3) 0.0038(3)
N1 0.0156(10) 0.0222(11) 0.0167(10) -0.0006(8) 0.0014(8) -0.0017(8)
C2 0.0197(13) 0.0247(13) 0.0174(12) -0.0022(10) 0.0010(9) -0.0016(10)
C3 0.0232(13) 0.0205(13) 0.0168(12) -0.0022(9) 0.0033(10) 0.0002(10)
N4 0.0192(11) 0.0229(11) 0.0160(10) -0.0009(8) 0.0019(8) -0.0042(8)
C11 0.0191(13) 0.0237(13) 0.0145(12) 0.0005(9) 0.0041(10) -0.0024(10)
C12 0.0256(14) 0.0212(13) 0.0152(12) 0.0007(9) 0.0021(10) -0.0028(11)
C13 0.0341(16) 0.0250(14) 0.0288(14) 0.0021(11) 0.0059(11) -0.0072(12)
C14 0.0245(15) 0.0422(17) 0.0348(15) 0.0009(12) 0.0088(12) -0.0116(13)
C15 0.0218(14) 0.0399(16) 0.0323(15) 0.0009(12) 0.0104(11) 0.0013(12)
C16 0.0203(13) 0.0290(14) 0.0170(12) 0.0008(10) 0.0039(10) -0.0011(11)
C17 0.0293(14) 0.0188(13) 0.0272(14) -0.0023(10) 0.0022(11) -0.0011(11)
C18 0.059(2) 0.0252(15) 0.0364(16) 0.0055(12) -0.0010(14) 0.0062(14)
C19 0.0532(19) 0.0381(17) 0.0332(16) -0.0072(13) 0.0102(14) 0.0084(14)
C20 0.0238(14) 0.0232(13) 0.0251(13) -0.0001(10) 0.0042(10) 0.0040(11)
C21 0.0457(18) 0.0348(16) 0.0277(15) -0.0027(12) 0.0074(12) 0.0124(13)
C22 0.0351(16) 0.0322(15) 0.0267(14) 0.0029(11) 0.0034(12) 0.0046(12)
C31 0.0214(13) 0.0231(13) 0.0176(12) 0.0037(10) 0.0012(10) -0.0022(11)
C32 0.0268(14) 0.0239(14) 0.0212(13) 0.0022(10) 0.0011(10) -0.0019(11)
C33 0.0331(16) 0.0246(15) 0.0397(16) 0.0044(12) 0.0007(12) -0.0078(12)
C34 0.0228(15) 0.0356(16) 0.0526(18) 0.0064(13) -0.0026(13) -0.0118(13)
C35 0.0205(15) 0.0362(16) 0.0455(17) 0.0077(13) 0.0007(12) 0.0026(12)
C36 0.0250(14) 0.0262(14) 0.0222(13) 0.0048(10) 0.0034(10) -0.0028(11)
C37 0.0308(15) 0.0200(13) 0.0255(13) -0.0040(10) 0.0037(11) -0.0006(11)
C38 0.0530(19) 0.0411(18) 0.0341(16) -0.0078(13) 0.0100(14) 0.0019(15)
C39 0.0500(19) 0.0254(15) 0.0379(16) 0.0025(12) 0.0064(13) 0.0065(13)
C40 0.0234(14) 0.0233(14) 0.0285(14) 0.0013(10) 0.0028(11) 0.0030(11)
C41 0.0451(18) 0.0433(18) 0.0358(16) -0.0013(13) 0.0149(13) 0.0043(14)
C42 0.0362(16) 0.0275(15) 0.0314(15) 0.0043(11) 0.0058(12) 0.0041(12)

loop_
_atom_type_symbol
_atom_type_description
_atom_type_scat_dispersion_real
_atom_type_scat_dispersion_imag
_atom_type_scat_source
C C 0.0033 0.0016 'International Tables Vol C Tables 4.2.6.8 and 6.1.1.4'
H H 0.0000 0.0000 'International Tables Vol C Tables 4.2.6.8 and 6.1.1.4'
N N 0.0061 0.0033 'International Tables Vol C Tables 4.2.6.8 and 6.1.1.4'
Cl Cl 0.1484 0.1585 'International Tables Vol C Tables 4.2.6.8 and 6.1.1.4'
P P 0.1023 0.0942 'International Tables Vol C Tables 4.2.6.8 and 6.1.1.4'

loop_
_geom_angle_atom_site_label_1
_geom_angle_atom_site_label_2
_geom_angle_atom_site_label_3
_geom_angle
_geom_angle_site_symmetry_1
_geom_angle_site_symmetry_3
_geom_angle_publ_flag
N1 P1 Cl12 101.23(7) . . ?
N1 P1 Cl11 103.40(7) . . ?
Cl12 P1 Cl11 95.94(4) . . ?
N4 P2 Cl22 101.03(7) . . ?
N4 P2 Cl21 103.16(7) . . ?
Cl22 P2 Cl21 95.81(4) . . ?
C11 N1 C2 117.80(17) . . ?
C11 N1 P1 115.05(12) . . ?
C2 N1 P1 126.62(15) . . ?
N1 C2 C3 110.61(18) . . ?
N1 C2 H2A 109.5 . . ?
C3 C2 H2A 109.5 . . ?
N1 C2 H2B 109.5 . . ?
C3 C2 H2B 109.5 . . ?
H2A C2 H2B 108.1 . . ?
N4 C3 C2 111.71(17) . . ?
N4 C3 H3A 109.3 . . ?
C2 C3 H3A 109.3 . . ?
N4 C3 H3B 109.3 . . ?
C2 C3 H3B 109.3 . . ?
H3A C3 H3B 107.9 . . ?
C31 N4 C3 119.09(17) . . ?
C31 N4 P2 114.67(12) . . ?
C3 N4 P2 125.85(15) . . ?
C12 C11 C16 120.0 . . ?
C12 C11 N1 119.99(11) . . ?
C16 C11 N1 120.01(11) . . ?
C11 C12 C13 120.0 . . ?
C11 C12 C17 122.43(13) . . ?
C13 C12 C17 117.55(13) . . ?
C14 C13 C12 120.0 . . ?
C14 C13 H13A 120.0 . . ?
C12 C13 H13A 120.0 . . ?
C13 C14 C15 120.0 . . ?
C13 C14 H14A 120.0 . . ?
C15 C14 H14A 120.0 . . ?
C16 C15 C14 120.0 . . ?
C16 C15 H15A 120.0 . . ?
C14 C15 H15A 120.0 . . ?
C15 C16 C11 120.0 . . ?
C15 C16 C20 117.97(12) . . ?
C11 C16 C20 122.02(13) . . ?
C19 C17 C18 110.0(2) . . ?
C19 C17 C12 110.76(18) . . ?
C18 C17 C12 113.1(2) . . ?
C19 C17 H17A 107.6 . . ?
C18 C17 H17A 107.6 . . ?
C12 C17 H17A 107.6 . . ?
C17 C18 H18A 109.5 . . ?
C17 C18 H18B 109.5 . . ?
H18A C18 H18B 109.5 . . ?
C17 C18 H18C 109.5 . . ?
H18A C18 H18C 109.5 . . ?
H18B C18 H18C 109.5 . . ?
C17 C19 H19A 109.5 . . ?
C17 C19 H19B 109.5 . . ?
H19A C19 H19B 109.5 . . ?
C17 C19 H19C 109.5 . . ?
H19A C19 H19C 109.5 . . ?
H19B C19 H19C 109.5 . . ?
C21 C20 C22 110.63(19) . . ?
C21 C20 C16 111.53(18) . . ?
C22 C20 C16 110.78(17) . . ?
C21 C20 H20A 107.9 . . ?
C22 C20 H20A 107.9 . . ?
C16 C20 H20A 107.9 . . ?
C20 C21 H21A 109.5 . . ?
C20 C21 H21B 109.5 . . ?
H21A C21 H21B 109.5 . . ?
C20 C21 H21C 109.5 . . ?
H21A C21 H21C 109.5 . . ?
H21B C21 H21C 109.5 . . ?
C20 C22 H22A 109.5 . . ?
C20 C22 H22B 109.5 . . ?
H22A C22 H22B 109.5 . . ?
C20 C22 H22C 109.5 . . ?
H22A C22 H22C 109.5 . . ?
H22B C22 H22C 109.5 . . ?
C32 C31 C36 120.0 . . ?
C32 C31 N4 120.36(12) . . ?
C36 C31 N4 119.57(12) . . ?
C31 C32 C33 120.0 . . ?
C31 C32 C37 122.19(12) . . ?
C33 C32 C37 117.80(12) . . ?
C34 C33 C32 120.0 . . ?
C34 C33 H33A 120.0 . . ?
C32 C33 H33A 120.0 . . ?
C33 C34 C35 120.0 . . ?
C33 C34 H34A 120.0 . . ?
C35 C34 H34A 120.0 . . ?
C36 C35 C34 120.0 . . ?
C36 C35 H35A 120.0 . . ?
C34 C35 H35A 120.0 . . ?
C35 C36 C31 120.0 . . ?
C35 C36 C40 118.04(13) . . ?
C31 C36 C40 121.87(13) . . ?
C38 C37 C39 110.6(2) . . ?
C38 C37 C32 111.34(18) . . ?
C39 C37 C32 112.2(2) . . ?
C38 C37 H37A 107.5 . . ?
C39 C37 H37A 107.5 . . ?
C32 C37 H37A 107.5 . . ?
C37 C38 H38A 109.5 . . ?
C37 C38 H38B 109.5 . . ?
H38A C38 H38B 109.5 . . ?
C37 C38 H38C 109.5 . . ?
H38A C38 H38C 109.5 . . ?
H38B C38 H38C 109.5 . . ?
C37 C39 H39A 109.5 . . ?
C37 C39 H39B 109.5 . . ?
H39A C39 H39B 109.5 . . ?
C37 C39 H39C 109.5 . . ?
H39A C39 H39C 109.5 . . ?
H39B C39 H39C 109.5 . . ?
C41 C40 C42 111.6(2) . . ?
C41 C40 C36 112.31(19) . . ?
C42 C40 C36 109.67(18) . . ?
C41 C40 H40A 107.7 . . ?
C42 C40 H40A 107.7 . . ?
C36 C40 H40A 107.7 . . ?
C40 C41 H41A 109.5 . . ?
C40 C41 H41B 109.5 . . ?
H41A C41 H41B 109.5 . . ?
C40 C41 H41C 109.5 . . ?
H41A C41 H41C 109.5 . . ?
H41B C41 H41C 109.5 . . ?
C40 C42 H42A 109.5 . . ?
C40 C42 H42B 109.5 . . ?
H42A C42 H42B 109.5 . . ?
C40 C42 H42C 109.5 . . ?
H42A C42 H42C 109.5 . . ?
H42B C42 H42C 109.5 . . ?

loop_
_geom_bond_atom_site_label_1
_geom_bond_atom_site_label_2
_geom_bond_distance
_geom_bond_site_symmetry_2
_geom_bond_publ_flag
P1 N1 1.6411(19) . ?
P1 Cl12 2.0795(9) . ?
P1 Cl11 2.0970(9) . ?
P2 N4 1.6417(19) . ?
P2 Cl22 2.0788(9) . ?
P2 Cl21 2.0988(9) . ?
N1 C11 1.437(2) . ?
N1 C2 1.475(3) . ?
C2 C3 1.525(3) . ?
C2 H2A 0.9900 . ?
C2 H2B 0.9900 . ?
C3 N4 1.473(3) . ?
C3 H3A 0.9900 . ?
C3 H3B 0.9900 . ?
N4 C31 1.440(2) . ?
C11 C12 1.3900 . ?
C11 C16 1.3900 . ?
C12 C13 1.3900 . ?
C12 C17 1.533(3) . ?
C13 C14 1.3900 . ?
C13 H13A 0.9500 . ?
C14 C15 1.3900 . ?
C14 H14A 0.9500 . ?
C15 C16 1.3900 . ?
C15 H15A 0.9500 . ?
C16 C20 1.539(2) . ?
C17 C19 1.530(3) . ?
C17 C18 1.531(3) . ?
C17 H17A 1.0000 . ?
C18 H18A 0.9800 . ?
C18 H18B 0.9800 . ?
C18 H18C 0.9800 . ?
C19 H19A 0.9800 . ?
C19 H19B 0.9800 . ?
C19 H19C 0.9800 . ?
C20 C21 1.531(3) . ?
C20 C22 1.533(3) . ?
C20 H20A 1.0000 . ?
C21 H21A 0.9800 . ?
C21 H21B 0.9800 . ?
C21 H21C 0.9800 . ?
C22 H22A 0.9800 . ?
C22 H22B 0.9800 . ?
C22 H22C 0.9800 . ?
C31 C32 1.3900 . ?
C31 C36 1.3900 . ?
C32 C33 1.3900 . ?
C32 C37 1.538(3) . ?
C33 C34 1.3900 . ?
C33 H33A 0.9500 . ?
C34 C35 1.3900 . ?
C34 H34A 0.9500 . ?
C35 C36 1.3900 . ?
C35 H35A 0.9500 . ?
C36 C40 1.537(2) . ?
C37 C38 1.524(3) . ?
C37 C39 1.534(3) . ?
C37 H37A 1.0000 . ?
C38 H38A 0.9800 . ?
C38 H38B 0.9800 . ?
C38 H38C 0.9800 . ?
C39 H39A 0.9800 . ?
C39 H39B 0.9800 . ?
C39 H39C 0.9800 . ?
C40 C41 1.524(3) . ?
C40 C42 1.536(3) . ?
C40 H40A 1.0000 . ?
C41 H41A 0.9800 . ?
C41 H41B 0.9800 . ?
C41 H41C 0.9800 . ?
C42 H42A 0.9800 . ?
C42 H42B 0.9800 . ?
C42 H42C 0.9800 . ?

loop_
_geom_torsion_atom_site_label_1
_geom_torsion_atom_site_label_2
_geom_torsion_atom_site_label_3
_geom_torsion_atom_site_label_4
_geom_torsion
_geom_torsion_site_symmetry_1
_geom_torsion_site_symmetry_2
_geom_torsion_site_symmetry_3
_geom_torsion_site_symmetry_4
_geom_torsion_publ_flag
Cl12 P1 N1 C11 138.19(12) . . . . ?
Cl11 P1 N1 C11 -122.85(12) . . . . ?
Cl12 P1 N1 C2 -50.40(18) . . . . ?
Cl11 P1 N1 C2 48.56(18) . . . . ?
C11 N1 C2 C3 -74.4(2) . . . . ?
P1 N1 C2 C3 114.4(2) . . . . ?
N1 C2 C3 N4 171.08(18) . . . . ?
C2 C3 N4 C31 78.1(2) . . . . ?
C2 C3 N4 P2 -109.4(2) . . . . ?
Cl22 P2 N4 C31 -138.33(12) . . . . ?
Cl21 P2 N4 C31 122.95(12) . . . . ?
Cl22 P2 N4 C3 48.91(18) . . . . ?
Cl21 P2 N4 C3 -49.80(18) . . . . ?
C2 N1 C11 C12 104.53(17) . . . . ?
P1 N1 C11 C12 -83.26(14) . . . . ?
C2 N1 C11 C16 -76.02(19) . . . . ?
P1 N1 C11 C16 96.19(14) . . . . ?
C16 C11 C12 C13 0.0 . . . . ?
N1 C11 C12 C13 179.45(14) . . . . ?
C16 C11 C12 C17 -178.74(16) . . . . ?
N1 C11 C12 C17 0.71(18) . . . . ?
C11 C12 C13 C14 0.0 . . . . ?
C17 C12 C13 C14 178.80(15) . . . . ?
C12 C13 C14 C15 0.0 . . . . ?
C13 C14 C15 C16 0.0 . . . . ?
C14 C15 C16 C11 0.0 . . . . ?
C14 C15 C16 C20 -178.63(15) . . . . ?
C12 C11 C16 C15 0.0 . . . . ?
N1 C11 C16 C15 -179.45(14) . . . . ?
C12 C11 C16 C20 178.57(16) . . . . ?
N1 C11 C16 C20 -0.87(17) . . . . ?
C11 C12 C17 C19 108.51(19) . . . . ?
C13 C12 C17 C19 -70.3(2) . . . . ?
C11 C12 C17 C18 -127.49(17) . . . . ?
C13 C12 C17 C18 53.7(2) . . . . ?
C15 C16 C20 C21 -61.7(2) . . . . ?
C11 C16 C20 C21 119.68(17) . . . . ?
C15 C16 C20 C22 62.0(2) . . . . ?
C11 C16 C20 C22 -116.63(18) . . . . ?
C3 N4 C31 C32 -105.56(18) . . . . ?
P2 N4 C31 C32 81.16(15) . . . . ?
C3 N4 C31 C36 77.31(19) . . . . ?
P2 N4 C31 C36 -95.97(14) . . . . ?
C36 C31 C32 C33 0.0 . . . . ?
N4 C31 C32 C33 -177.13(15) . . . . ?
C36 C31 C32 C37 -179.44(16) . . . . ?
N4 C31 C32 C37 3.43(18) . . . . ?
C31 C32 C33 C34 0.0 . . . . ?
C37 C32 C33 C34 179.47(16) . . . . ?
C32 C33 C34 C35 0.0 . . . . ?
C33 C34 C35 C36 0.0 . . . . ?
C34 C35 C36 C31 0.0 . . . . ?
C34 C35 C36 C40 176.59(16) . . . . ?
C32 C31 C36 C35 0.0 . . . . ?
N4 C31 C36 C35 177.15(15) . . . . ?
C32 C31 C36 C40 -176.45(16) . . . . ?
N4 C31 C36 C40 0.70(18) . . . . ?
C31 C32 C37 C38 -113.10(19) . . . . ?
C33 C32 C37 C38 67.4(2) . . . . ?
C31 C32 C37 C39 122.41(18) . . . . ?
C33 C32 C37 C39 -57.0(2) . . . . ?
C35 C36 C40 C41 57.5(2) . . . . ?
C31 C36 C40 C41 -125.93(18) . . . . ?
C35 C36 C40 C42 -67.1(2) . . . . ?
C31 C36 C40 C42 109.41(18) . . . . ?

loop_
_cod_related_entry_id
_cod_related_entry_database
_cod_related_entry_code
1 ChemSpider 30652661
